data_7249985
loop_
_publ_author_name
'Baig, K. Mohamed Yusuf'
'Kole, Goutam Kumar'

_publ_section_title
;
 Cd(ii) complexes of 9-anthracenyl-4&#x2032;-benzoate and 4-pyridyl vinyl
 arenes: effect of steric hindrance on the solid-state photoreactivity
;
_journal_issue 11
_journal_name_full CrystEngComm
_journal_page_first 1657
_journal_page_last 1667
_journal_paper_doi 10.1039/D4CE01221F
_journal_volume 27
_journal_year 2025
_chemical_formula_sum 'C154 H112 Cd2 N4 O10'
_chemical_formula_weight 2403.27
_space_group_crystal_system triclinic
_space_group_IT_number 2
_space_group_name_Hall '-P 1'
_space_group_name_H-M_alt 'P -1'
_atom_sites_solution_hydrogens mixed
_atom_sites_solution_primary difmap
_audit_creation_method SHELXL-2018/3
_audit_update_record
;
2024-10-26 deposited with the CCDC.	2025-02-05 downloaded from the CCDC.
;
_cell_angle_alpha 61.050(2)
_cell_angle_beta 75.044(3)
_cell_angle_gamma 63.886(5)
_cell_formula_units_Z 1
_cell_length_a 14.4148(4)
_cell_length_b 15.8764(5)
_cell_length_c 16.3965(5)
_cell_measurement_reflns_used 9459
_cell_measurement_temperature 298(2)
_cell_measurement_theta_max 26.00
_cell_measurement_theta_min 2.54
_cell_volume 2943.5(2)
_computing_structure_refinement 'SHELXL-2018/3 (Sheldrick, 2018)'
_computing_structure_solution 'SHELXT 2018/2 (Sheldrick, 2018)'
_diffrn_ambient_temperature 298(2)
_diffrn_measured_fraction_theta_full 0.999
_diffrn_measured_fraction_theta_max 0.999
_diffrn_measurement_device_type 'Bruker APEX-II CCD'
_diffrn_measurement_method '\f and \w scans'
_diffrn_radiation_type MoK\a
_diffrn_radiation_wavelength 0.71073
_diffrn_reflns_av_R_equivalents 0.0474
_diffrn_reflns_av_unetI/netI 0.0285
_diffrn_reflns_Laue_measured_fraction_full 0.999
_diffrn_reflns_Laue_measured_fraction_max 0.999
_diffrn_reflns_limit_h_max 18
_diffrn_reflns_limit_h_min -18
_diffrn_reflns_limit_k_max 19
_diffrn_reflns_limit_k_min -19
_diffrn_reflns_limit_l_max 20
_diffrn_reflns_limit_l_min -20
_diffrn_reflns_number 112254
_diffrn_reflns_point_group_measured_fraction_full 0.999
_diffrn_reflns_point_group_measured_fraction_max 0.999
_diffrn_reflns_theta_full 25.242
_diffrn_reflns_theta_max 26.371
_diffrn_reflns_theta_min 2.182
_exptl_absorpt_coefficient_mu 0.428
_exptl_absorpt_correction_T_max 0.7457
_exptl_absorpt_correction_T_min 0.6932
_exptl_absorpt_correction_type multi-scan
_exptl_absorpt_process_details 'SadAbs 2016/2 (Bruker AXS)'
_exptl_crystal_colour yellow
_exptl_crystal_density_diffrn 1.356
_exptl_crystal_description block
_exptl_crystal_F_000 1240
_exptl_crystal_size_max 0.256
_exptl_crystal_size_mid 0.122
_exptl_crystal_size_min 0.119
_refine_diff_density_max 0.619
_refine_diff_density_min -0.511
_refine_diff_density_rms 0.134
_refine_ls_extinction_method none
_refine_ls_goodness_of_fit_ref 1.110
_refine_ls_hydrogen_treatment mixed
_refine_ls_matrix_type full
_refine_ls_number_parameters 771
_refine_ls_number_reflns 12026
_refine_ls_number_restraints 0
_refine_ls_restrained_S_all 1.110
_refine_ls_R_factor_all 0.0446
_refine_ls_R_factor_gt 0.0317
_refine_ls_shift/su_max 0.002
_refine_ls_shift/su_mean 0.000
_refine_ls_structure_factor_coef Fsqd
_refine_ls_weighting_details 'w=1/[\s^2^(Fo^2^)+(0.0403P)^2^+1.2284P] where P=(Fo^2^+2Fc^2^)/3'
_refine_ls_weighting_scheme calc
_refine_ls_wR_factor_gt 0.0755
_refine_ls_wR_factor_ref 0.0903
_reflns_Friedel_coverage 0.000
_reflns_number_gt 10281
_reflns_number_total 12026
_reflns_threshold_expression 'I > 2\s(I)'
_cod_data_source_file d4ce01221f4.cif
_cod_data_source_block YB_182
_cod_depositor_comments 'Adding full bibliography for 7249982--7249986.cif.'
_cod_database_code 7249985
_shelx_shelxl_version_number 2018/3
_shelx_space_group_comment
;
The symmetry employed for this shelxl refinement is uniquely defined
by the following loop, which should always be used as a source of
symmetry information in preference to the above space-group names.
They are only intended as comments.
;
_shelx_estimated_absorpt_t_min 0.898
_shelx_estimated_absorpt_t_max 0.951

loop_
_space_group_symop_operation_xyz
'x, y, z'
'-x, -y, -z'

loop_
_atom_site_label
_atom_site_type_symbol
_atom_site_fract_x
_atom_site_fract_y
_atom_site_fract_z
_atom_site_U_iso_or_equiv
_atom_site_adp_type
_atom_site_occupancy
_atom_site_site_symmetry_order
_atom_site_calc_flag
_atom_site_refinement_flags_posn
_atom_site_refinement_flags_adp
_atom_site_refinement_flags_occupancy
_atom_site_disorder_assembly
_atom_site_disorder_group
Cd1 Cd 0.11792(2) 0.50778(2) 0.41148(2) 0.03297(6) Uani 1 1 d . . . . .
C1 C 0.07841(17) 0.34177(16) 0.65034(15) 0.0342(5) Uani 1 1 d . . . . .
N1 N 0.09217(15) 0.41342(14) 0.35013(13) 0.0399(4) Uani 1 1 d . . . . .
O1 O 0.08380(12) 0.40654(12) 0.56689(10) 0.0436(4) Uani 1 1 d . . . . .
O4 O 0.36142(17) 0.3790(2) 0.44593(15) 0.0873(7) Uani 1 1 d . . . . .
C4 C 0.36000(17) 0.17421(16) 0.69796(15) 0.0369(5) Uani 1 1 d . . . . .
H4 H 0.424742 0.173750 0.669023 0.044 Uiso 1 1 calc R U . . .
O3 O 0.26411(14) 0.5052(2) 0.32977(14) 0.0753(6) Uani 1 1 d . . . . .
C3 C 0.27196(16) 0.25371(16) 0.65353(14) 0.0336(5) Uani 1 1 d . . . . .
H3 H 0.277813 0.305611 0.594777 0.040 Uiso 1 1 calc R U . . .
O5 O 0.5246(2) 0.3192(3) 0.5512(2) 0.1133(11) Uani 1 1 d . . . . .
H5A H 0.476(3) 0.344(3) 0.516(3) 0.117(17) Uiso 1 1 d . . . . .
C5 C 0.35328(16) 0.09488(16) 0.78529(15) 0.0362(5) Uani 1 1 d . . . . .
C9 C 0.51504(17) 0.02993(18) 0.86380(15) 0.0405(5) Uani 1 1 d . . . . .
C8 C 0.44973(17) 0.00885(17) 0.83194(15) 0.0392(5) Uani 1 1 d . . . . .
C7 C 0.16745(16) 0.17739(16) 0.78372(14) 0.0358(5) Uani 1 1 d . . . . .
H7 H 0.102694 0.178524 0.813054 0.043 Uiso 1 1 calc R U . . .
C6 C 0.25566(17) 0.09749(17) 0.82704(15) 0.0403(5) Uani 1 1 d . . . . .
H6 H 0.249662 0.044632 0.885029 0.048 Uiso 1 1 calc R U . . .
C10 C 0.4916(2) 0.1283(2) 0.86007(17) 0.0504(6) Uani 1 1 d . . . . .
H10 H 0.430450 0.182355 0.834510 0.061 Uiso 1 1 calc R U . . .
C11 C 0.5552(2) 0.1459(2) 0.89251(18) 0.0585(7) Uani 1 1 d . . . . .
H11 H 0.537714 0.211490 0.888609 0.070 Uiso 1 1 calc R U . . .
C12 C 0.6476(2) 0.0658(3) 0.93206(18) 0.0618(8) Uani 1 1 d . . . . .
H12 H 0.691371 0.078790 0.953564 0.074 Uiso 1 1 calc R U . . .
C14 C 0.60932(18) -0.0522(2) 0.90538(16) 0.0472(6) Uani 1 1 d . . . . .
C13 C 0.6733(2) -0.0297(2) 0.93907(17) 0.0585(7) Uani 1 1 d . . . . .
H13 H 0.734224 -0.082199 0.966528 0.070 Uiso 1 1 calc R U . . .
C15 C 0.63426(19) -0.1498(2) 0.91188(18) 0.0549(7) Uani 1 1 d . . . . .
H15 H 0.695531 -0.202438 0.938446 0.066 Uiso 1 1 calc R U . . .
C16 C 0.5711(2) -0.17189(19) 0.88017(17) 0.0507(6) Uani 1 1 d . . . . .
C19 C 0.4447(3) -0.2114(2) 0.8097(2) 0.0663(8) Uani 1 1 d . . . . .
H19 H 0.403371 -0.225020 0.786188 0.080 Uiso 1 1 calc R U . . .
C18 C 0.5382(3) -0.2907(2) 0.8495(2) 0.0767(10) Uani 1 1 d . . . . .
H18 H 0.558183 -0.356081 0.851852 0.092 Uiso 1 1 calc R U . . .
C17 C 0.5984(2) -0.2716(2) 0.8840(2) 0.0678(8) Uani 1 1 d . . . . .
H17 H 0.659284 -0.324782 0.911006 0.081 Uiso 1 1 calc R U . . .
C21 C 0.47581(18) -0.09121(18) 0.83995(15) 0.0427(5) Uani 1 1 d . . . . .
C20 C 0.4145(2) -0.1156(2) 0.80537(18) 0.0537(6) Uani 1 1 d . . . . .
H20 H 0.352298 -0.064749 0.779248 0.064 Uiso 1 1 calc R U . . .
C22 C 0.3499(2) 0.4422(2) 0.3638(2) 0.0526(7) Uani 1 1 d . . . . .
C23 C 0.44312(18) 0.4502(2) 0.29689(16) 0.0434(5) Uani 1 1 d . . . . .
C24 C 0.5398(2) 0.3731(2) 0.31793(18) 0.0570(7) Uani 1 1 d . . . . .
H24 H 0.548010 0.314182 0.374249 0.068 Uiso 1 1 calc R U . . .
C25 C 0.62486(19) 0.3821(2) 0.25650(17) 0.0535(7) Uani 1 1 d . . . . .
H25 H 0.689432 0.329032 0.271912 0.064 Uiso 1 1 calc R U . . .
C26 C 0.61486(16) 0.46893(18) 0.17261(15) 0.0389(5) Uani 1 1 d . . . . .
C27 C 0.51779(19) 0.5450(2) 0.15185(19) 0.0637(8) Uani 1 1 d . . . . .
H27 H 0.509079 0.603818 0.095357 0.076 Uiso 1 1 calc R U . . .
C29 C 0.70540(16) 0.48390(17) 0.10612(14) 0.0364(5) Uani 1 1 d . . . . .
C28 C 0.43321(19) 0.5358(2) 0.21313(19) 0.0626(8) Uani 1 1 d . . . . .
H28 H 0.368476 0.588480 0.197389 0.075 Uiso 1 1 calc R U . . .
O2 O -0.00609(12) 0.34658(12) 0.69709(11) 0.0453(4) Uani 1 1 d . . . . .
C2 C 0.17502(15) 0.25618(15) 0.69640(13) 0.0298(4) Uani 1 1 d . . . . .
N2 N 0.12440(15) 0.61527(14) 0.46730(13) 0.0410(4) Uani 1 1 d . . . . .
C30 C 0.73965(16) 0.44297(17) 0.04001(15) 0.0371(5) Uani 1 1 d . . . . .
C31 C 0.6957(2) 0.3810(2) 0.03516(17) 0.0502(6) Uani 1 1 d . . . . .
H31 H 0.642023 0.366013 0.077699 0.060 Uiso 1 1 calc R U . . .
C32 C 0.7304(2) 0.3434(2) -0.0300(2) 0.0638(8) Uani 1 1 d . . . . .
H32 H 0.701259 0.302005 -0.030775 0.077 Uiso 1 1 calc R U . . .
C33 C 0.8105(2) 0.3663(2) -0.09690(19) 0.0639(8) Uani 1 1 d . . . . .
H33 H 0.832662 0.340937 -0.142057 0.077 Uiso 1 1 calc R U . . .
C34 C 0.8547(2) 0.4242(2) -0.09557(17) 0.0526(6) Uani 1 1 d . . . . .
H34 H 0.907732 0.438162 -0.139688 0.063 Uiso 1 1 calc R U . . .
C35 C 0.82188(16) 0.46486(17) -0.02767(15) 0.0388(5) Uani 1 1 d . . . . .
C36 C 0.86594(17) 0.52638(18) -0.02627(16) 0.0428(5) Uani 1 1 d . . . . .
H36 H 0.918313 0.541421 -0.070757 0.051 Uiso 1 1 calc R U . . .
C37 C 0.83379(16) 0.56588(17) 0.03974(16) 0.0398(5) Uani 1 1 d . . . . .
C38 C 0.87883(19) 0.62916(19) 0.0407(2) 0.0526(6) Uani 1 1 d . . . . .
H38 H 0.930941 0.644417 -0.004075 0.063 Uiso 1 1 calc R U . . .
C39 C 0.8477(2) 0.6675(2) 0.1049(2) 0.0633(8) Uani 1 1 d . . . . .
H39 H 0.878614 0.708245 0.104625 0.076 Uiso 1 1 calc R U . . .
C40 C 0.7682(2) 0.6456(2) 0.1725(2) 0.0614(8) Uani 1 1 d . . . . .
H40 H 0.747180 0.671772 0.217007 0.074 Uiso 1 1 calc R U . . .
C41 C 0.72171(19) 0.5870(2) 0.17370(18) 0.0516(6) Uani 1 1 d . . . . .
H41 H 0.668755 0.574456 0.218530 0.062 Uiso 1 1 calc R U . . .
C42 C 0.75232(16) 0.54408(17) 0.10771(15) 0.0379(5) Uani 1 1 d . . . . .
C43 C 0.00060(18) 0.44248(18) 0.31912(17) 0.0436(5) Uani 1 1 d . . . . .
H43 H -0.053721 0.499560 0.325035 0.052 Uiso 1 1 calc R U . . .
C44 C -0.01781(19) 0.39335(19) 0.27933(17) 0.0447(6) Uani 1 1 d . . . . .
H44 H -0.082883 0.418140 0.258246 0.054 Uiso 1 1 calc R U . . .
C45 C 0.05986(19) 0.30681(18) 0.27019(17) 0.0447(6) Uani 1 1 d . . . . .
C46 C 0.1559(2) 0.2773(2) 0.3009(2) 0.0600(7) Uani 1 1 d . . . . .
H46 H 0.211487 0.220633 0.295607 0.072 Uiso 1 1 calc R U . . .
C47 C 0.1684(2) 0.3321(2) 0.3390(2) 0.0539(7) Uani 1 1 d . . . . .
H47 H 0.233549 0.311240 0.357909 0.065 Uiso 1 1 calc R U . . .
C48 C 0.0362(2) 0.2525(2) 0.23212(18) 0.0516(6) Uani 1 1 d . . . . .
H48 H -0.030203 0.281867 0.211990 0.062 Uiso 1 1 calc R U . . .
C49 C 0.0987(2) 0.1665(2) 0.22313(18) 0.0506(6) Uani 1 1 d . . . . .
H49 H 0.165803 0.137441 0.241674 0.061 Uiso 1 1 calc R U . . .
C50 C 0.0717(2) 0.11250(19) 0.18647(17) 0.0474(6) Uani 1 1 d . . . . .
C51 C -0.0028(2) 0.1653(2) 0.1231(2) 0.0617(7) Uani 1 1 d . . . . .
H51 H -0.036467 0.236703 0.102999 0.074 Uiso 1 1 calc R U . . .
C52 C -0.0297(3) 0.1152(3) 0.0877(2) 0.0750(9) Uani 1 1 d . . . . .
H52 H -0.080889 0.152910 0.044977 0.090 Uiso 1 1 calc R U . . .
C53 C 0.0196(3) 0.0106(3) 0.1162(2) 0.0727(9) Uani 1 1 d . . . . .
H53 H 0.001619 -0.022532 0.092519 0.087 Uiso 1 1 calc R U . . .
C54 C 0.0966(2) -0.0474(2) 0.18028(19) 0.0559(7) Uani 1 1 d . . . . .
C55 C 0.1486(3) -0.1564(2) 0.2109(2) 0.0711(9) Uani 1 1 d . . . . .
H55 H 0.129760 -0.190553 0.189019 0.085 Uiso 1 1 calc R U . . .
C56 C 0.2247(3) -0.2113(2) 0.2709(2) 0.0784(10) Uani 1 1 d . . . . .
H56 H 0.258618 -0.282421 0.289103 0.094 Uiso 1 1 calc R U . . .
C57 C 0.2526(3) -0.1616(2) 0.3056(2) 0.0739(9) Uani 1 1 d . . . . .
H57 H 0.305413 -0.199616 0.346681 0.089 Uiso 1 1 calc R U . . .
C58 C 0.2031(2) -0.0583(2) 0.27994(18) 0.0582(7) Uani 1 1 d . . . . .
H58 H 0.221888 -0.026948 0.304999 0.070 Uiso 1 1 calc R U . . .
C59 C 0.1242(2) 0.00302(19) 0.21643(16) 0.0473(6) Uani 1 1 d . . . . .
C60 C 0.20993(19) 0.59350(19) 0.50304(18) 0.0473(6) Uani 1 1 d . . . . .
H60 H 0.265592 0.532014 0.508987 0.057 Uiso 1 1 calc R U . . .
C61 C 0.2196(2) 0.6575(2) 0.53142(19) 0.0509(6) Uani 1 1 d . . . . .
H61 H 0.280873 0.639164 0.555700 0.061 Uiso 1 1 calc R U . . .
C62 C 0.13744(19) 0.75026(19) 0.52375(17) 0.0451(6) Uani 1 1 d . . . . .
C63 C 0.0491(2) 0.7709(2) 0.48824(18) 0.0488(6) Uani 1 1 d . . . . .
H63 H -0.008466 0.830818 0.483026 0.059 Uiso 1 1 calc R U . . .
C64 C 0.04555(19) 0.70367(19) 0.46059(18) 0.0472(6) Uani 1 1 d . . . . .
H64 H -0.014779 0.720413 0.435898 0.057 Uiso 1 1 calc R U . . .
C65 C 0.1421(2) 0.8245(2) 0.54920(18) 0.0504(6) Uani 1 1 d . . . . .
H65 H 0.080119 0.866174 0.567885 0.061 Uiso 1 1 calc R U . . .
C66 C 0.2269(2) 0.83753(19) 0.54796(17) 0.0479(6) Uani 1 1 d . . . . .
H66 H 0.289547 0.795226 0.530715 0.057 Uiso 1 1 calc R U . . .
C67 C 0.22832(19) 0.91476(19) 0.57216(17) 0.0452(6) Uani 1 1 d . . . . .
C68 C 0.1664(2) 0.9329(2) 0.64537(19) 0.0585(7) Uani 1 1 d . . . . .
H68 H 0.125086 0.894260 0.680655 0.070 Uiso 1 1 calc R U . . .
C69 C 0.1638(2) 1.0080(2) 0.6683(2) 0.0638(8) Uani 1 1 d . . . . .
H69 H 0.120858 1.019178 0.718071 0.077 Uiso 1 1 calc R U . . .
C70 C 0.2240(2) 1.0645(2) 0.6180(2) 0.0575(7) Uani 1 1 d . . . . .
H70 H 0.222022 1.113957 0.634040 0.069 Uiso 1 1 calc R U . . .
C71 C 0.28919(19) 1.04974(18) 0.54199(17) 0.0451(6) Uani 1 1 d . . . . .
C72 C 0.3515(2) 1.1087(2) 0.4887(2) 0.0569(7) Uani 1 1 d . . . . .
H72 H 0.350571 1.157978 0.504539 0.068 Uiso 1 1 calc R U . . .
C73 C 0.4126(3) 1.0946(2) 0.4151(2) 0.0707(8) Uani 1 1 d . . . . .
H73 H 0.452471 1.134723 0.380134 0.085 Uiso 1 1 calc R U . . .
C74 C 0.4160(3) 1.0200(3) 0.3912(2) 0.0703(8) Uani 1 1 d . . . . .
H74 H 0.458271 1.010883 0.340368 0.084 Uiso 1 1 calc R U . . .
C75 C 0.3583(2) 0.9605(2) 0.44123(18) 0.0558(7) Uani 1 1 d . . . . .
H75 H 0.362057 0.910860 0.424436 0.067 Uiso 1 1 calc R U . . .
C76 C 0.29245(18) 0.97308(18) 0.51876(16) 0.0417(5) Uani 1 1 d . . . . .
C77 C 0.4859(3) 0.3722(3) 0.6074(3) 0.1053(13) Uani 1 1 d . . . . .
H77A H 0.539930 0.354129 0.643708 0.158 Uiso 1 1 calc R U . . .
H77B H 0.430273 0.353358 0.648434 0.158 Uiso 1 1 calc R U . . .
H77C H 0.460673 0.445553 0.568859 0.158 Uiso 1 1 calc R U . . .

loop_
_atom_site_aniso_label
_atom_site_aniso_U_11
_atom_site_aniso_U_22
_atom_site_aniso_U_33
_atom_site_aniso_U_23
_atom_site_aniso_U_13
_atom_site_aniso_U_12
Cd1 0.02488(9) 0.03483(10) 0.03649(9) -0.01532(7) -0.00101(6) -0.00920(7)
C1 0.0402(12) 0.0278(11) 0.0391(12) -0.0137(9) -0.0130(10) -0.0111(9)
N1 0.0391(11) 0.0385(10) 0.0429(10) -0.0204(9) -0.0002(8) -0.0130(9)
O1 0.0494(10) 0.0342(8) 0.0376(8) -0.0038(7) -0.0149(7) -0.0139(7)
O4 0.0686(14) 0.1042(18) 0.0574(13) -0.0193(13) 0.0266(11) -0.0396(13)
C4 0.0291(11) 0.0367(12) 0.0405(12) -0.0154(10) -0.0020(9) -0.0099(9)
O3 0.0320(10) 0.1309(19) 0.0693(13) -0.0543(13) 0.0158(9) -0.0328(12)
C3 0.0379(12) 0.0301(11) 0.0299(10) -0.0096(9) -0.0045(9) -0.0123(9)
O5 0.0722(18) 0.157(3) 0.092(2) -0.061(2) -0.0054(16) -0.0176(18)
C5 0.0325(11) 0.0323(11) 0.0368(11) -0.0117(9) -0.0081(9) -0.0064(9)
C9 0.0291(11) 0.0456(13) 0.0331(11) -0.0107(10) -0.0003(9) -0.0105(10)
C8 0.0325(11) 0.0373(12) 0.0340(11) -0.0090(10) -0.0049(9) -0.0070(10)
C7 0.0304(11) 0.0383(12) 0.0366(11) -0.0147(10) -0.0018(9) -0.0126(9)
C6 0.0391(12) 0.0374(12) 0.0324(11) -0.0066(9) -0.0043(9) -0.0126(10)
C10 0.0429(14) 0.0515(15) 0.0482(14) -0.0171(12) -0.0056(11) -0.0134(12)
C11 0.0641(18) 0.0640(18) 0.0501(15) -0.0188(13) -0.0041(13) -0.0319(15)
C12 0.0575(17) 0.088(2) 0.0410(14) -0.0131(14) -0.0055(12) -0.0431(17)
C14 0.0319(12) 0.0571(16) 0.0339(12) -0.0102(11) -0.0020(9) -0.0115(11)
C13 0.0402(14) 0.075(2) 0.0413(14) -0.0077(13) -0.0099(11) -0.0215(14)
C15 0.0340(13) 0.0487(15) 0.0474(14) -0.0066(12) -0.0087(11) 0.0011(11)
C16 0.0452(14) 0.0393(13) 0.0426(13) -0.0074(11) -0.0040(11) -0.0057(11)
C19 0.080(2) 0.0506(17) 0.0683(18) -0.0185(14) -0.0058(16) -0.0313(16)
C18 0.088(2) 0.0372(16) 0.085(2) -0.0219(16) -0.0014(19) -0.0133(16)
C17 0.0620(19) 0.0381(15) 0.0704(19) -0.0115(14) -0.0105(15) -0.0009(13)
C21 0.0378(12) 0.0373(12) 0.0360(12) -0.0079(10) -0.0024(10) -0.0085(10)
C20 0.0561(16) 0.0412(14) 0.0534(15) -0.0116(12) -0.0083(12) -0.0166(12)
C22 0.0441(15) 0.0763(19) 0.0571(16) -0.0443(15) 0.0142(12) -0.0304(14)
C23 0.0350(12) 0.0618(15) 0.0417(13) -0.0290(12) 0.0071(10) -0.0220(12)
C24 0.0458(15) 0.0586(16) 0.0419(14) -0.0122(12) 0.0089(11) -0.0158(13)
C25 0.0330(13) 0.0552(16) 0.0460(14) -0.0135(12) 0.0014(10) -0.0058(11)
C26 0.0275(11) 0.0512(14) 0.0367(11) -0.0206(11) 0.0016(9) -0.0133(10)
C27 0.0359(14) 0.0691(18) 0.0452(14) -0.0045(13) 0.0017(11) -0.0105(13)
C29 0.0262(11) 0.0410(12) 0.0327(11) -0.0131(10) 0.0000(8) -0.0088(9)
C28 0.0244(12) 0.079(2) 0.0530(16) -0.0162(15) 0.0015(11) -0.0092(12)
O2 0.0313(8) 0.0433(9) 0.0504(9) -0.0155(8) -0.0069(7) -0.0074(7)
C2 0.0320(11) 0.0283(10) 0.0314(10) -0.0138(9) -0.0066(8) -0.0094(9)
N2 0.0424(11) 0.0381(10) 0.0483(11) -0.0192(9) -0.0005(9) -0.0202(9)
C30 0.0303(11) 0.0406(12) 0.0344(11) -0.0135(10) -0.0025(9) -0.0106(10)
C31 0.0471(14) 0.0611(16) 0.0486(14) -0.0243(13) 0.0023(11) -0.0270(13)
C32 0.074(2) 0.0729(19) 0.0657(18) -0.0377(16) -0.0086(15) -0.0336(16)
C33 0.0695(19) 0.078(2) 0.0529(16) -0.0417(15) -0.0020(14) -0.0202(16)
C34 0.0471(15) 0.0658(17) 0.0398(13) -0.0254(13) 0.0055(11) -0.0181(13)
C35 0.0306(11) 0.0411(12) 0.0330(11) -0.0135(10) -0.0005(9) -0.0071(10)
C36 0.0269(11) 0.0450(13) 0.0429(12) -0.0141(11) 0.0054(9) -0.0113(10)
C37 0.0256(11) 0.0366(12) 0.0483(13) -0.0151(10) -0.0053(9) -0.0060(9)
C38 0.0339(13) 0.0441(14) 0.0735(18) -0.0209(13) -0.0056(12) -0.0127(11)
C39 0.0435(15) 0.0540(17) 0.103(2) -0.0422(17) -0.0146(15) -0.0117(13)
C40 0.0437(15) 0.0656(18) 0.087(2) -0.0516(17) -0.0169(14) -0.0012(13)
C41 0.0341(13) 0.0648(17) 0.0581(15) -0.0378(14) -0.0016(11) -0.0079(12)
C42 0.0254(11) 0.0409(12) 0.0407(12) -0.0177(10) -0.0046(9) -0.0050(9)
C43 0.0400(13) 0.0416(13) 0.0508(14) -0.0251(11) 0.0012(11) -0.0124(11)
C44 0.0427(13) 0.0460(14) 0.0486(13) -0.0225(11) -0.0038(11) -0.0158(11)
C45 0.0484(14) 0.0421(13) 0.0454(13) -0.0214(11) 0.0033(11) -0.0186(11)
C46 0.0488(16) 0.0484(15) 0.087(2) -0.0431(15) -0.0034(14) -0.0058(13)
C47 0.0396(14) 0.0473(15) 0.0779(18) -0.0366(14) -0.0083(13) -0.0050(12)
C48 0.0484(15) 0.0538(15) 0.0571(15) -0.0290(13) -0.0003(12) -0.0183(13)
C49 0.0526(15) 0.0475(14) 0.0562(15) -0.0274(12) 0.0005(12) -0.0185(12)
C50 0.0539(15) 0.0467(14) 0.0438(13) -0.0213(11) 0.0039(11) -0.0220(12)
C51 0.0692(19) 0.0529(16) 0.0633(17) -0.0255(14) -0.0091(15) -0.0193(15)
C52 0.083(2) 0.080(2) 0.073(2) -0.0319(18) -0.0208(17) -0.0318(19)
C53 0.091(2) 0.083(2) 0.075(2) -0.0472(19) 0.0007(18) -0.047(2)
C54 0.0703(18) 0.0581(17) 0.0543(15) -0.0329(14) 0.0156(14) -0.0367(15)
C55 0.098(3) 0.0614(19) 0.071(2) -0.0407(17) 0.0212(19) -0.0440(19)
C56 0.103(3) 0.0457(17) 0.068(2) -0.0238(16) 0.0175(19) -0.0249(18)
C57 0.090(2) 0.0543(18) 0.0559(17) -0.0188(15) 0.0028(16) -0.0187(17)
C58 0.0741(19) 0.0517(16) 0.0464(14) -0.0219(13) 0.0006(13) -0.0228(15)
C59 0.0578(16) 0.0475(14) 0.0416(13) -0.0237(11) 0.0116(11) -0.0265(13)
C60 0.0418(14) 0.0439(14) 0.0598(15) -0.0220(12) -0.0086(11) -0.0158(11)
C61 0.0462(14) 0.0515(15) 0.0641(16) -0.0256(13) -0.0124(12) -0.0197(12)
C62 0.0505(15) 0.0442(14) 0.0483(13) -0.0205(11) -0.0021(11) -0.0236(12)
C63 0.0467(14) 0.0448(14) 0.0606(15) -0.0270(12) -0.0031(12) -0.0166(12)
C64 0.0429(14) 0.0462(14) 0.0618(15) -0.0274(12) -0.0060(11) -0.0179(12)
C65 0.0528(15) 0.0500(15) 0.0578(15) -0.0290(13) -0.0037(12) -0.0198(12)
C66 0.0527(15) 0.0476(14) 0.0499(14) -0.0235(12) -0.0038(11) -0.0206(12)
C67 0.0474(14) 0.0493(14) 0.0486(13) -0.0265(12) -0.0061(11) -0.0178(12)
C68 0.0607(17) 0.0752(19) 0.0557(16) -0.0349(15) 0.0090(13) -0.0376(15)
C69 0.0633(18) 0.089(2) 0.0626(17) -0.0542(17) 0.0107(14) -0.0307(17)
C70 0.0614(17) 0.0617(17) 0.0706(18) -0.0458(15) -0.0045(14) -0.0204(14)
C71 0.0452(14) 0.0415(13) 0.0533(14) -0.0226(11) -0.0140(11) -0.0115(11)
C72 0.0585(17) 0.0478(15) 0.0708(18) -0.0248(14) -0.0117(14) -0.0215(13)
C73 0.069(2) 0.0614(19) 0.079(2) -0.0229(17) 0.0056(17) -0.0355(16)
C74 0.072(2) 0.077(2) 0.0617(18) -0.0330(16) 0.0151(15) -0.0350(18)
C75 0.0631(17) 0.0579(16) 0.0546(15) -0.0318(14) 0.0037(13) -0.0245(14)
C76 0.0442(13) 0.0422(13) 0.0422(12) -0.0202(11) -0.0074(10) -0.0138(11)
C77 0.090(3) 0.104(3) 0.108(3) -0.039(3) -0.014(2) -0.027(2)

loop_
_atom_type_symbol
_atom_type_description
_atom_type_scat_dispersion_real
_atom_type_scat_dispersion_imag
_atom_type_scat_source
C C 0.0033 0.0016 'International Tables Vol C Tables 4.2.6.8 and 6.1.1.4'
H H 0.0000 0.0000 'International Tables Vol C Tables 4.2.6.8 and 6.1.1.4'
Cd Cd -0.8075 1.2024 'International Tables Vol C Tables 4.2.6.8 and 6.1.1.4'
N N 0.0061 0.0033 'International Tables Vol C Tables 4.2.6.8 and 6.1.1.4'
O O 0.0106 0.0060 'International Tables Vol C Tables 4.2.6.8 and 6.1.1.4'

loop_
_geom_angle_atom_site_label_1
_geom_angle_atom_site_label_2
_geom_angle_atom_site_label_3
_geom_angle
_geom_angle_site_symmetry_1
_geom_angle_site_symmetry_3
_geom_angle_publ_flag
O3 Cd1 O2 99.23(7) . 2_566 ?
O3 Cd1 O1 130.89(7) . . ?
O2 Cd1 O1 129.56(6) 2_566 . ?
O3 Cd1 N2 92.01(8) . . ?
O2 Cd1 N2 88.08(6) 2_566 . ?
O1 Cd1 N2 85.29(6) . . ?
O3 Cd1 N1 92.03(7) . . ?
O2 Cd1 N1 86.15(6) 2_566 . ?
O1 Cd1 N1 95.95(6) . . ?
N2 Cd1 N1 173.43(6) . . ?
O3 Cd1 O1 151.63(7) . 2_566 ?
O2 Cd1 O1 52.47(5) 2_566 2_566 ?
O1 Cd1 O1 77.16(5) . 2_566 ?
N2 Cd1 O1 85.66(6) . 2_566 ?
N1 Cd1 O1 88.32(6) . 2_566 ?
O2 C1 O1 122.0(2) . . ?
O2 C1 C2 118.13(19) . . ?
O1 C1 C2 119.9(2) . . ?
C47 N1 C43 116.0(2) . . ?
C47 N1 Cd1 122.55(16) . . ?
C43 N1 Cd1 121.35(15) . . ?
C1 O1 Cd1 171.48(15) . . ?
C1 O1 Cd1 85.28(13) . 2_566 ?
Cd1 O1 Cd1 102.83(5) . 2_566 ?
C3 C4 C5 121.0(2) . . ?
C22 O3 Cd1 122.41(19) . . ?
C4 C3 C2 120.10(19) . . ?
C6 C5 C4 118.32(19) . . ?
C6 C5 C8 121.47(19) . . ?
C4 C5 C8 120.21(19) . . ?
C8 C9 C10 123.3(2) . . ?
C8 C9 C14 119.3(2) . . ?
C10 C9 C14 117.3(2) . . ?
C9 C8 C21 120.7(2) . . ?
C9 C8 C5 119.7(2) . . ?
C21 C8 C5 119.6(2) . . ?
C6 C7 C2 120.2(2) . . ?
C7 C6 C5 121.0(2) . . ?
C11 C10 C9 122.0(2) . . ?
C10 C11 C12 120.4(3) . . ?
C13 C12 C11 120.4(3) . . ?
C15 C14 C13 122.4(2) . . ?
C15 C14 C9 119.2(2) . . ?
C13 C14 C9 118.4(2) . . ?
C12 C13 C14 121.4(3) . . ?
C14 C15 C16 122.3(2) . . ?
C15 C16 C17 122.3(2) . . ?
C15 C16 C21 119.2(2) . . ?
C17 C16 C21 118.5(3) . . ?
C20 C19 C18 120.9(3) . . ?
C17 C18 C19 119.9(3) . . ?
C18 C17 C16 121.6(3) . . ?
C8 C21 C20 122.9(2) . . ?
C8 C21 C16 119.2(2) . . ?
C20 C21 C16 117.7(2) . . ?
C19 C20 C21 121.4(3) . . ?
O4 C22 O3 124.5(2) . . ?
O4 C22 C23 120.1(3) . . ?
O3 C22 C23 115.3(2) . . ?
C28 C23 C24 118.2(2) . . ?
C28 C23 C22 120.2(2) . . ?
C24 C23 C22 121.6(2) . . ?
C23 C24 C25 121.0(2) . . ?
C26 C25 C24 120.7(2) . . ?
C27 C26 C25 117.9(2) . . ?
C27 C26 C29 119.7(2) . . ?
C25 C26 C29 122.5(2) . . ?
C26 C27 C28 121.3(2) . . ?
C30 C29 C42 120.41(19) . . ?
C30 C29 C26 120.5(2) . . ?
C42 C29 C26 119.00(19) . . ?
C23 C28 C27 120.9(2) . . ?
C1 O2 Cd1 100.24(13) . 2_566 ?
C3 C2 C7 119.31(18) . . ?
C3 C2 C1 121.27(18) . . ?
C7 C2 C1 119.42(19) . . ?
C64 N2 C60 116.9(2) . . ?
C64 N2 Cd1 121.97(15) . . ?
C60 N2 Cd1 121.06(16) . . ?
C29 C30 C31 123.1(2) . . ?
C29 C30 C35 119.5(2) . . ?
C31 C30 C35 117.4(2) . . ?
C32 C31 C30 121.3(2) . . ?
C31 C32 C33 120.9(3) . . ?
C34 C33 C32 120.3(2) . . ?
C33 C34 C35 121.2(2) . . ?
C36 C35 C34 121.8(2) . . ?
C36 C35 C30 119.3(2) . . ?
C34 C35 C30 118.9(2) . . ?
C37 C36 C35 121.7(2) . . ?
C36 C37 C38 121.5(2) . . ?
C36 C37 C42 119.4(2) . . ?
C38 C37 C42 119.1(2) . . ?
C39 C38 C37 121.6(3) . . ?
C38 C39 C40 119.6(3) . . ?
C41 C40 C39 121.0(3) . . ?
C40 C41 C42 121.4(2) . . ?
C29 C42 C41 123.1(2) . . ?
C29 C42 C37 119.7(2) . . ?
C41 C42 C37 117.3(2) . . ?
N1 C43 C44 124.0(2) . . ?
C43 C44 C45 120.5(2) . . ?
C44 C45 C46 115.7(2) . . ?
C44 C45 C48 119.2(2) . . ?
C46 C45 C48 125.1(2) . . ?
C47 C46 C45 120.2(2) . . ?
N1 C47 C46 123.6(2) . . ?
C49 C48 C45 127.3(3) . . ?
C48 C49 C50 125.9(3) . . ?
C51 C50 C59 118.9(2) . . ?
C51 C50 C49 121.2(2) . . ?
C59 C50 C49 120.0(2) . . ?
C50 C51 C52 122.0(3) . . ?
C53 C52 C51 119.6(3) . . ?
C52 C53 C54 121.1(3) . . ?
C53 C54 C59 119.5(3) . . ?
C53 C54 C55 121.9(3) . . ?
C59 C54 C55 118.5(3) . . ?
C56 C55 C54 121.5(3) . . ?
C55 C56 C57 120.0(3) . . ?
C58 C57 C56 120.4(3) . . ?
C57 C58 C59 122.0(3) . . ?
C58 C59 C54 117.6(2) . . ?
C58 C59 C50 123.5(2) . . ?
C54 C59 C50 118.9(2) . . ?
N2 C60 C61 123.2(2) . . ?
C60 C61 C62 119.9(2) . . ?
C63 C62 C61 116.3(2) . . ?
C63 C62 C65 120.1(2) . . ?
C61 C62 C65 123.6(2) . . ?
C64 C63 C62 120.5(2) . . ?
N2 C64 C63 123.3(2) . . ?
C66 C65 C62 125.5(2) . . ?
C65 C66 C67 124.0(2) . . ?
C68 C67 C76 119.2(2) . . ?
C68 C67 C66 120.2(2) . . ?
C76 C67 C66 120.5(2) . . ?
C67 C68 C69 121.5(3) . . ?
C70 C69 C68 120.0(3) . . ?
C69 C70 C71 121.3(2) . . ?
C70 C71 C72 121.7(2) . . ?
C70 C71 C76 118.9(2) . . ?
C72 C71 C76 119.4(2) . . ?
C73 C72 C71 120.9(3) . . ?
C72 C73 C74 120.2(3) . . ?
C75 C74 C73 120.9(3) . . ?
C74 C75 C76 120.9(3) . . ?
C75 C76 C71 117.7(2) . . ?
C75 C76 C67 123.3(2) . . ?
C71 C76 C67 119.0(2) . . ?

loop_
_geom_bond_atom_site_label_1
_geom_bond_atom_site_label_2
_geom_bond_distance
_geom_bond_site_symmetry_2
_geom_bond_publ_flag
Cd1 O3 2.1811(17) . ?
Cd1 O2 2.3086(15) 2_566 ?
Cd1 O1 2.3243(15) . ?
Cd1 N2 2.3356(18) . ?
Cd1 N1 2.3526(18) . ?
Cd1 O1 2.6236(16) 2_566 ?
C1 O2 1.253(3) . ?
C1 O1 1.261(3) . ?
C1 C2 1.497(3) . ?
N1 C47 1.336(3) . ?
N1 C43 1.341(3) . ?
O4 C22 1.228(3) . ?
C4 C3 1.383(3) . ?
C4 C5 1.391(3) . ?
O3 C22 1.253(3) . ?
C3 C2 1.386(3) . ?
O5 C77 1.393(5) . ?
C5 C6 1.389(3) . ?
C5 C8 1.500(3) . ?
C9 C8 1.404(3) . ?
C9 C10 1.418(4) . ?
C9 C14 1.438(3) . ?
C8 C21 1.407(3) . ?
C7 C6 1.380(3) . ?
C7 C2 1.390(3) . ?
C10 C11 1.351(4) . ?
C11 C12 1.403(4) . ?
C12 C13 1.344(4) . ?
C14 C15 1.382(4) . ?
C14 C13 1.424(4) . ?
C15 C16 1.388(4) . ?
C16 C17 1.426(4) . ?
C16 C21 1.436(3) . ?
C19 C20 1.354(4) . ?
C19 C18 1.411(5) . ?
C18 C17 1.349(5) . ?
C21 C20 1.424(4) . ?
C22 C23 1.509(3) . ?
C23 C28 1.370(4) . ?
C23 C24 1.377(4) . ?
C24 C25 1.384(3) . ?
C25 C26 1.380(3) . ?
C26 C27 1.376(3) . ?
C26 C29 1.495(3) . ?
C27 C28 1.378(3) . ?
C29 C30 1.402(3) . ?
C29 C42 1.405(3) . ?
N2 C64 1.336(3) . ?
N2 C60 1.336(3) . ?
C30 C31 1.424(3) . ?
C30 C35 1.438(3) . ?
C31 C32 1.350(4) . ?
C32 C33 1.414(4) . ?
C33 C34 1.340(4) . ?
C34 C35 1.427(3) . ?
C35 C36 1.390(3) . ?
C36 C37 1.386(3) . ?
C37 C38 1.423(3) . ?
C37 C42 1.432(3) . ?
C38 C39 1.349(4) . ?
C39 C40 1.410(4) . ?
C40 C41 1.357(4) . ?
C41 C42 1.425(3) . ?
C43 C44 1.367(3) . ?
C44 C45 1.386(3) . ?
C45 C46 1.396(4) . ?
C45 C48 1.462(3) . ?
C46 C47 1.378(4) . ?
C48 C49 1.319(3) . ?
C49 C50 1.470(4) . ?
C50 C51 1.369(4) . ?
C50 C59 1.429(3) . ?
C51 C52 1.399(4) . ?
C52 C53 1.364(5) . ?
C53 C54 1.396(4) . ?
C54 C59 1.419(4) . ?
C54 C55 1.421(4) . ?
C55 C56 1.347(5) . ?
C56 C57 1.393(5) . ?
C57 C58 1.353(4) . ?
C58 C59 1.408(4) . ?
C60 C61 1.374(3) . ?
C61 C62 1.396(4) . ?
C62 C63 1.378(3) . ?
C62 C65 1.459(3) . ?
C63 C64 1.369(3) . ?
C65 C66 1.320(3) . ?
C66 C67 1.469(3) . ?
C67 C68 1.369(4) . ?
C67 C76 1.425(3) . ?
C68 C69 1.397(4) . ?
C69 C70 1.354(4) . ?
C70 C71 1.405(4) . ?
C71 C72 1.411(4) . ?
C71 C76 1.420(3) . ?
C72 C73 1.350(4) . ?
C73 C74 1.395(4) . ?
C74 C75 1.358(4) . ?
C75 C76 1.419(3) . ?
